data_1526738
loop_
_publ_author_name
'Kowach, G.R.'
'Brese, N.E.'
'DiSalvo, F.J.'
'Bolle, U.M.'
'Warren, C.J.'

_publ_section_title
;
 An unusual metallic nitride: Sr2 Ni N2
;
_journal_name_full 'Journal of Solid State Chemistry'
_journal_page_first 542
_journal_page_last 550
_journal_volume 154
_journal_year 2000
_chemical_formula_sum 'N2 Ni Sr2'
_chemical_name_systematic 'Sr2 Ni N2'
_space_group_IT_number 139
_symmetry_space_group_name_Hall '-I 4 2'
_symmetry_space_group_name_H-M 'I 4/m m m'
_cell_angle_alpha 90
_cell_angle_beta 90
_cell_angle_gamma 90
_cell_formula_units_Z 2
_cell_length_a 3.8874
_cell_length_b 3.8874
_cell_length_c 13.992
_cell_volume 211.445
_citation_journal_id_ASTM JSSCBI
_cod_data_source_file Kowach_JSSCBI_2000_17.cif
_cod_data_source_block N2Ni1Sr2
_cod_original_cell_volume 211.4454
_cod_original_formula_sum 'N2 Ni1 Sr2'
_cod_database_code 1526738

loop_
_symmetry_equiv_pos_as_xyz
x,y,z
-y,x,z
-x,-y,z
y,-x,z
x,-y,-z
y,x,-z
-x,y,-z
-y,-x,-z
-x,-y,-z
y,-x,-z
x,y,-z
-y,x,-z
-x,y,z
-y,-x,z
x,-y,z
y,x,z
x+1/2,y+1/2,z+1/2
-y+1/2,x+1/2,z+1/2
-x+1/2,-y+1/2,z+1/2
y+1/2,-x+1/2,z+1/2
x+1/2,-y+1/2,-z+1/2
y+1/2,x+1/2,-z+1/2
-x+1/2,y+1/2,-z+1/2
-y+1/2,-x+1/2,-z+1/2
-x+1/2,-y+1/2,-z+1/2
y+1/2,-x+1/2,-z+1/2
x+1/2,y+1/2,-z+1/2
-y+1/2,x+1/2,-z+1/2
-x+1/2,y+1/2,z+1/2
-y+1/2,-x+1/2,z+1/2
x+1/2,-y+1/2,z+1/2
y+1/2,x+1/2,z+1/2

loop_
_atom_site_label
_atom_site_type_symbol
_atom_site_fract_x
_atom_site_fract_y
_atom_site_fract_z
_atom_site_occupancy
_atom_site_U_iso_or_equiv
Ni1 Ni+2 0 0 0.0277 0.5 0.0
Sr1 Sr+2 0 0 0.6474 1 0.0
N2 N-3 0 0 0.176 0.5 0.0
N1 N-3 0 0 0.142 0.5 0.0
